data_7714599
loop_
_publ_author_name
'Raabe, Jan-Christian'
'Jameel, Froze'
'Stein, Matthias'
'Albert, Jakob'
'Poller, Maximilian J.'

_publ_section_title
;
 Heteroelements in polyoxometalates: a study on the influence of different
 group 15 elements on polyoxometalate formation.
;
_journal_issue 2
_journal_name_full 'Dalton transactions (Cambridge, England : 2003)'
_journal_page_first 454
_journal_page_last 466
_journal_paper_doi 10.1039/d3dt03883a
_journal_volume 53
_journal_year 2024
_chemical_formula_moiety 'Na6 O48 Sb W6, 4(O)'
_chemical_formula_sum 'H Na6 O24 Sb W6'
_chemical_formula_weight 2194.79
_chemical_properties_physical Hygroscopic
_space_group_crystal_system triclinic
_space_group_IT_number 2
_space_group_name_Hall '-P 1'
_space_group_name_H-M_alt 'P -1'
_atom_sites_solution_primary direct
_audit_creation_date 2023-09-08
_audit_creation_method
;
Olex2 1.5
(compiled 2023.08.24 svn.re1ec1418 for OlexSys, GUI svn.r6817)
;
_audit_update_record
;
2023-09-08 deposited with the CCDC.	2023-12-01 downloaded from the CCDC.
;
_cell_angle_alpha 69.081(4)
_cell_angle_beta 85.409(4)
_cell_angle_gamma 69.784(4)
_cell_formula_units_Z 1
_cell_length_a 10.5698(5)
_cell_length_b 10.9770(4)
_cell_length_c 11.3410(5)
_cell_measurement_reflns_used 51314
_cell_measurement_temperature 99.98(10)
_cell_measurement_theta_max 32.5430
_cell_measurement_theta_min 2.6990
_cell_volume 1151.98(10)
_computing_cell_refinement 'CrysAlisPro 1.171.41.123a (Rigaku OD, 2022)'
_computing_data_collection 'CrysAlisPro 1.171.41.123a (Rigaku OD, 2022)'
_computing_data_reduction 'CrysAlisPro 1.171.41.123a (Rigaku OD, 2022)'
_computing_molecular_graphics 'Olex2 1.5 (Dolomanov et al., 2009)'
_computing_publication_material 'Olex2 1.5 (Dolomanov et al., 2009)'
_computing_structure_refinement 'SHELXL 2018/3 (Sheldrick, 2015)'
_computing_structure_solution 'SHELXS  (Sheldrick, 2008)'
_diffrn_ambient_environment N~2~
_diffrn_ambient_temperature 99.98(10)
_diffrn_detector 'CCD plate'
_diffrn_detector_area_resol_mean 10.4127
_diffrn_detector_type Atlas
_diffrn_measured_fraction_theta_full 0.999
_diffrn_measured_fraction_theta_max 0.952
_diffrn_measurement_details
;
List of Runs (angles in degrees, time in seconds):

  # Type    Start    End  Width  t~exp~   \w     \q     \k     \f   Frames
#--------------------------------------------------------------------------
  1  \w    -27.00  62.00   1.00   12.50    --  -17.86  19.00-120.00   89
  2  \w    -42.00  15.00   1.00   12.50    --  -17.86 -77.00 -30.00   57
  3  \w    -94.00 -43.00   1.00   12.50    --  -17.86 154.00 173.50   51
  4  \w     -9.00  92.00   1.00   12.50    --   18.80  57.00-150.00  101
  5  \w    -42.00  51.00   1.00   12.50    --   18.80 -77.00  60.00   93
  6  \w     -9.00  92.00   1.00   12.50    --   18.80  57.00 -30.00  101
  7  \w    -53.00  47.00   1.00   12.50    --   18.80 -57.00 -60.00  100
  8  \w     -6.00  93.00   1.00   12.50    --   18.80  38.00 120.00   99
  9  \w     -6.00  93.00   1.00   12.50    --   18.80  38.00   0.00   99
 10  \w     -5.00  67.00   1.00   12.50    --   18.80-112.00-161.52   72
 11  \w    -93.00 -42.00   1.00   12.50    --  -17.86 153.00 -29.97   51
 12  \w    -42.00  15.00   1.00   12.50    --  -17.86 -77.00  90.00   57
 13  \w    -50.00  21.00   1.00   12.50    --  -17.86  77.00 120.00   71
 14  \w    -75.00 -28.00   1.00   12.50    --  -17.86 126.00  32.77   47
 15  \w    -75.00 -28.00   1.00   12.50    --  -17.86 126.00  80.20   47
 16  \w    -94.00 -43.00   1.00   12.50    --  -17.86 154.00-118.92   51
 17  \w     39.00 108.00   1.00   12.50    --   18.80 178.00 -60.00   69
 18  \w    -69.00 107.00   1.00   12.50    --   18.80   0.00-180.00  176
 19  \w    -69.00 107.00   1.00   12.50    --   18.80   0.00-120.00  176
 20  \w    -69.00 107.00   1.00   12.50    --   18.80   0.00 -90.00  176
 21  \w    -69.00 107.00   1.00   12.50    --   18.80   0.00-150.00  176
;
_diffrn_measurement_device 'four-circle diffractometer'
_diffrn_measurement_device_type 'SuperNova, Dual, Cu at home/near, Atlas'
_diffrn_measurement_method '\w scans'
_diffrn_orient_matrix_type 'CrysAlisPro convention (1999,Acta A55,543-557)'
_diffrn_orient_matrix_UB_11 0.0292666000
_diffrn_orient_matrix_UB_12 0.0308368000
_diffrn_orient_matrix_UB_13 -0.0561870000
_diffrn_orient_matrix_UB_21 0.0508210000
_diffrn_orient_matrix_UB_22 -0.0651084000
_diffrn_orient_matrix_UB_23 0.0082308000
_diffrn_orient_matrix_UB_31 -0.0410751000
_diffrn_orient_matrix_UB_32 -0.0149247000
_diffrn_orient_matrix_UB_33 -0.0356282000
_diffrn_radiation_monochromator mirror
_diffrn_radiation_probe x-ray
_diffrn_radiation_type 'Mo K\a'
_diffrn_radiation_wavelength 0.71073
_diffrn_reflns_av_R_equivalents 0.0545
_diffrn_reflns_av_unetI/netI 0.0218
_diffrn_reflns_Laue_measured_fraction_full 0.999
_diffrn_reflns_Laue_measured_fraction_max 0.952
_diffrn_reflns_limit_h_max 16
_diffrn_reflns_limit_h_min -16
_diffrn_reflns_limit_k_max 16
_diffrn_reflns_limit_k_min -16
_diffrn_reflns_limit_l_max 16
_diffrn_reflns_limit_l_min -17
_diffrn_reflns_number 72269
_diffrn_reflns_point_group_measured_fraction_full 0.999
_diffrn_reflns_point_group_measured_fraction_max 0.952
_diffrn_reflns_theta_full 25.242
_diffrn_reflns_theta_max 32.776
_diffrn_reflns_theta_min 2.303
_diffrn_source 'micro-focus sealed X-ray tube'
_diffrn_source_type 'SuperNova (Mo) X-ray Source'
_exptl_absorpt_coefficient_mu 15.678
_exptl_absorpt_correction_T_max 1.00000
_exptl_absorpt_correction_T_min 0.57141
_exptl_absorpt_correction_type multi-scan
_exptl_absorpt_process_details
;
CrysAlisPro 1.171.41.123a (Rigaku Oxford Diffraction, 2022)
Empirical absorption correction using spherical harmonics,
implemented in SCALE3 ABSPACK scaling algorithm.
;
_exptl_crystal_colour colourless
_exptl_crystal_colour_primary colourless
_exptl_crystal_density_diffrn 3.164
_exptl_crystal_description block
_exptl_crystal_F_000 977
_exptl_crystal_recrystallization_method 'Re-crystallisation from solvent: Water'
_exptl_crystal_size_max 0.28
_exptl_crystal_size_mid 0.26
_exptl_crystal_size_min 0.18
_refine_diff_density_max 6.729
_refine_diff_density_min -1.888
_refine_diff_density_rms 0.258
_refine_ls_extinction_coef 0.00212(8)
_refine_ls_extinction_expression Fc^*^=kFc[1+0.001xFc^2^\l^3^/sin(2\q)]^-1/4^
_refine_ls_extinction_method 'SHELXL-2018/3 (Sheldrick 2018)'
_refine_ls_goodness_of_fit_ref 1.136
_refine_ls_hydrogen_treatment undef
_refine_ls_matrix_type full
_refine_ls_number_parameters 296
_refine_ls_number_reflns 8114
_refine_ls_number_restraints 0
_refine_ls_restrained_S_all 1.136
_refine_ls_R_factor_all 0.0259
_refine_ls_R_factor_gt 0.0254
_refine_ls_shift/su_max 0.001
_refine_ls_shift/su_mean 0.000
_refine_ls_structure_factor_coef Fsqd
_refine_ls_weighting_details 'w=1/[\s^2^(Fo^2^)+(0.0290P)^2^+9.2027P] where P=(Fo^2^+2Fc^2^)/3'
_refine_ls_weighting_scheme calc
_refine_ls_wR_factor_gt 0.0686
_refine_ls_wR_factor_ref 0.0689
_reflns_Friedel_coverage 0.000
_reflns_number_gt 7973
_reflns_number_total 8114
_reflns_threshold_expression 'I > 2\s(I)'
_cod_data_source_file d3dt03883a2.cif
_cod_data_source_block jcr255_auto
_cod_depositor_comments 'Adding full bibliography for 7714599--7714602.cif.'
_cod_original_cell_volume 1151.98(9)
_cod_original_formula_sum 'Na6 H1 Sb1 W6 O24'
_cod_database_code 7714599
_shelx_shelxl_version_number 2018/3
_chemical_oxdiff_formula Na7SbW6O24
_chemical_oxdiff_usercomment 'Raabe/Albert, 06.01.2023, Mo, 100K'
_shelx_space_group_comment
;
The symmetry employed for this shelxl refinement is uniquely defined
by the following loop, which should always be used as a source of
symmetry information in preference to the above space-group names.
They are only intended as comments.
;
_reflns_odcompleteness_completeness 99.96
_reflns_odcompleteness_iscentric 1
_reflns_odcompleteness_theta 30.44
_olex2_refinement_description
;
;
_olex2_submission_special_instructions 'No special instructions were received'
_oxdiff_exptl_absorpt_empirical_details
;
Empirical correction (ABSPACK) includes:
- Absorption correction using spherical harmonics
- Frame scaling
;
_oxdiff_exptl_absorpt_empirical_full_max 1.598
_oxdiff_exptl_absorpt_empirical_full_min 0.802

loop_
_space_group_symop_operation_xyz
'x, y, z'
'-x, -y, -z'

loop_
_atom_site_label
_atom_site_type_symbol
_atom_site_fract_x
_atom_site_fract_y
_atom_site_fract_z
_atom_site_U_iso_or_equiv
_atom_site_adp_type
_atom_site_occupancy
_atom_site_site_symmetry_order
_atom_site_calc_flag
_atom_site_refinement_flags_posn
_atom_site_refinement_flags_adp
_atom_site_refinement_flags_occupancy
_atom_site_disorder_assembly
_atom_site_disorder_group
W1 W -0.30845(2) 0.16317(2) 0.05538(2) 0.00582(4) Uani 1 1 d . . . . .
W2 W -0.10418(2) -0.08527(2) 0.28697(2) 0.00575(4) Uani 1 1 d . . . . .
W3 W 0.20331(2) -0.24869(2) 0.22945(2) 0.00584(4) Uani 1 1 d . . . . .
Sb1 Sb 0.000000 0.000000 0.000000 0.00335(6) Uani 1 2 d S . P . .
O1 O 0.0022(3) 0.1696(3) -0.1417(3) 0.0059(4) Uani 1 1 d . . . . .
O2 O -0.1851(3) 0.0556(3) -0.0708(3) 0.0065(5) Uani 1 1 d . . . . .
O3 O -0.0946(3) 0.0945(3) 0.1188(3) 0.0061(5) Uani 1 1 d . . . . .
O4 O -0.2663(3) -0.0216(3) 0.1828(3) 0.0084(5) Uani 1 1 d . . . . .
O5 O -0.3708(3) 0.2630(3) 0.1519(3) 0.0115(5) Uani 1 1 d . . . . .
O6 O -0.2677(3) 0.3049(3) -0.0850(3) 0.0082(5) Uani 1 1 d . . . . .
O7 O -0.4522(3) 0.1590(3) -0.0069(3) 0.0117(5) Uani 1 1 d . . . . .
O8 O 0.0879(3) -0.1287(3) 0.3162(3) 0.0085(5) Uani 1 1 d . . . . .
O9 O -0.1193(3) -0.2430(3) 0.3842(3) 0.0121(5) Uani 1 1 d . . . . .
O10 O -0.1562(3) 0.0195(3) 0.3794(3) 0.0121(5) Uani 1 1 d . . . . .
O11 O 0.3517(3) -0.2540(3) 0.2903(3) 0.0136(6) Uani 1 1 d . . . . .
O12 O 0.1840(3) -0.4070(3) 0.3236(3) 0.0111(5) Uani 1 1 d . . . . .
Na1 Na 0.4260(2) -0.5851(2) 0.64963(19) 0.0201(4) Uani 1 1 d . . . . .
Na2 Na 0.1148(2) -0.43124(19) 0.73987(18) 0.0141(3) Uani 1 1 d . . . . .
Na3 Na -0.2166(2) -0.2530(2) 0.78422(19) 0.0198(4) Uani 1 1 d . . . . .
OW1 O 0.5244(7) -0.4063(5) 0.5651(4) 0.0492(15) Uani 1 1 d . . . . .
OW2 O 0.4140(4) -0.8118(4) 0.7691(4) 0.0236(8) Uani 1 1 d . . . . .
OW3 O 0.3451(4) -0.5042(3) 0.8247(3) 0.0160(6) Uani 1 1 d . . . . .
OW4 O 0.2018(4) -0.5358(3) 0.5882(3) 0.0147(6) Uani 1 1 d . . . . .
OW5 O 0.1854(6) -0.2595(4) 0.5840(4) 0.0342(11) Uani 1 1 d . . . . .
OW6 O 0.1021(4) -0.6420(3) 0.8834(3) 0.0173(6) Uani 1 1 d . . . . .
OW7 O -0.1087(3) -0.3701(3) 0.6518(3) 0.0128(5) Uani 1 1 d . . . . .
OW8 O 0.0103(4) -0.3083(4) 0.8740(3) 0.0194(7) Uani 1 1 d . . . . .
OW9 O -0.1916(4) -0.0503(4) 0.6368(3) 0.0167(6) Uani 1 1 d . . . . .
OW10 O -0.3360(3) -0.4115(4) 0.8952(4) 0.0186(6) Uani 1 1 d . . . . .
OW11 O -0.3045(5) -0.1275(6) 0.9156(6) 0.0513(17) Uani 1 1 d . . . . .
OW12 O -0.4148(4) 0.0727(4) 0.6611(4) 0.0271(8) Uani 1 1 d . . . . .
OW13 O -0.4593(7) -0.1319(7) 0.6614(6) 0.0567(15) Uani 1 1 d . . . . .
OW14 O -0.5553(11) -0.1421(11) 0.5680(9) 0.102(3) Uani 1 1 d . . . . .

loop_
_atom_site_aniso_label
_atom_site_aniso_U_11
_atom_site_aniso_U_22
_atom_site_aniso_U_33
_atom_site_aniso_U_23
_atom_site_aniso_U_13
_atom_site_aniso_U_12
W1 0.00522(7) 0.00756(7) 0.00676(7) -0.00365(5) 0.00248(5) -0.00395(5)
W2 0.00924(7) 0.00745(7) 0.00328(6) -0.00249(5) 0.00283(5) -0.00602(5)
W3 0.00762(7) 0.00569(6) 0.00455(7) -0.00068(5) -0.00039(5) -0.00367(5)
Sb1 0.00437(13) 0.00473(13) 0.00210(13) -0.00140(10) 0.00137(10) -0.00299(10)
O1 0.0080(11) 0.0058(11) 0.0049(11) -0.0012(9) 0.0012(9) -0.0043(9)
O2 0.0058(11) 0.0086(11) 0.0071(11) -0.0034(9) 0.0014(9) -0.0043(9)
O3 0.0082(11) 0.0066(11) 0.0055(11) -0.0033(9) 0.0037(9) -0.0046(9)
O4 0.0086(12) 0.0087(11) 0.0100(12) -0.0026(10) 0.0024(9) -0.0067(9)
O5 0.0133(13) 0.0103(12) 0.0132(13) -0.0075(10) 0.0054(10) -0.0043(10)
O6 0.0095(12) 0.0076(11) 0.0092(12) -0.0032(9) 0.0029(9) -0.0054(9)
O7 0.0104(13) 0.0147(13) 0.0120(13) -0.0048(11) 0.0019(10) -0.0070(10)
O8 0.0110(12) 0.0099(12) 0.0073(11) -0.0037(9) 0.0005(9) -0.0061(10)
O9 0.0207(15) 0.0104(12) 0.0076(12) -0.0008(10) 0.0030(11) -0.0109(11)
O10 0.0187(14) 0.0128(13) 0.0097(12) -0.0083(11) 0.0063(11) -0.0080(11)
O11 0.0135(13) 0.0134(13) 0.0137(13) -0.0025(11) -0.0034(11) -0.0059(11)
O12 0.0175(14) 0.0081(12) 0.0071(12) 0.0007(10) 0.0007(10) -0.0069(10)
Na1 0.0172(9) 0.0317(11) 0.0145(8) -0.0051(8) 0.0023(7) -0.0156(8)
Na2 0.0176(8) 0.0128(8) 0.0139(8) -0.0048(6) -0.0026(6) -0.0068(6)
Na3 0.0320(11) 0.0152(8) 0.0190(9) -0.0102(7) 0.0153(8) -0.0149(8)
OW1 0.105(5) 0.038(3) 0.020(2) -0.0105(19) 0.018(3) -0.047(3)
OW2 0.0268(18) 0.0231(17) 0.0229(17) 0.0019(14) -0.0065(14) -0.0196(15)
OW3 0.0216(16) 0.0166(14) 0.0130(14) -0.0045(11) -0.0011(12) -0.0108(12)
OW4 0.0232(16) 0.0123(13) 0.0106(13) -0.0023(11) -0.0036(11) -0.0092(12)
OW5 0.074(3) 0.0128(15) 0.0163(17) -0.0043(13) -0.0107(19) -0.0134(19)
OW6 0.0261(17) 0.0131(14) 0.0165(15) -0.0029(12) -0.0049(13) -0.0125(13)
OW7 0.0184(15) 0.0132(13) 0.0098(13) -0.0051(11) 0.0007(11) -0.0078(11)
OW8 0.034(2) 0.0156(15) 0.0167(15) -0.0093(12) 0.0011(14) -0.0142(14)
OW9 0.0287(18) 0.0191(15) 0.0118(14) -0.0086(12) 0.0052(12) -0.0170(14)
OW10 0.0136(14) 0.0174(15) 0.0292(18) -0.0133(13) 0.0067(13) -0.0065(12)
OW11 0.045(3) 0.077(4) 0.093(4) -0.080(4) 0.054(3) -0.052(3)
OW12 0.0253(19) 0.0227(18) 0.037(2) -0.0137(16) 0.0031(16) -0.0092(15)
OW13 0.055(4) 0.065(4) 0.060(4) -0.026(3) 0.010(3) -0.029(3)
OW14 0.108(8) 0.090(7) 0.084(6) -0.019(5) 0.004(6) -0.017(6)

loop_
_atom_type_symbol
_atom_type_description
_atom_type_scat_dispersion_real
_atom_type_scat_dispersion_imag
_atom_type_scat_source
Na Na 0.0362 0.0249 'International Tables Vol C Tables 4.2.6.8 and 6.1.1.4'
O O 0.0106 0.0060 'International Tables Vol C Tables 4.2.6.8 and 6.1.1.4'
Sb Sb -0.5866 1.5461 'International Tables Vol C Tables 4.2.6.8 and 6.1.1.4'
W W -0.8490 6.8722 'International Tables Vol C Tables 4.2.6.8 and 6.1.1.4'

loop_
_geom_angle_atom_site_label_1
_geom_angle_atom_site_label_2
_geom_angle_atom_site_label_3
_geom_angle
_geom_angle_site_symmetry_1
_geom_angle_site_symmetry_3
_geom_angle_publ_flag
O3 W1 O2 72.98(10) . . ?
O4 W1 O2 85.53(11) . . ?
O4 W1 O3 73.08(11) . . ?
O5 W1 O2 165.34(12) . . ?
O5 W1 O3 95.24(13) . . ?
O5 W1 O4 99.58(13) . . ?
O5 W1 O6 96.91(13) . . ?
O6 W1 O2 73.97(11) . . ?
O6 W1 O3 85.66(11) . . ?
O6 W1 O4 154.10(12) . . ?
O7 W1 O2 88.47(12) . . ?
O7 W1 O3 158.08(12) . . ?
O7 W1 O4 94.37(13) . . ?
O7 W1 O5 104.70(15) . . ?
O7 W1 O6 100.62(13) . . ?
O1 W2 O3 73.18(10) 2 . ?
O4 W2 O1 85.09(11) . 2 ?
O4 W2 O3 72.99(11) . . ?
O4 W2 O8 154.32(12) . . ?
O8 W2 O1 73.91(11) . 2 ?
O8 W2 O3 86.68(11) . . ?
O9 W2 O1 93.12(13) . 2 ?
O9 W2 O3 163.14(12) . . ?
O9 W2 O4 96.54(13) . . ?
O9 W2 O8 99.14(14) . . ?
O9 W2 O10 104.04(14) . . ?
O10 W2 O1 161.05(12) . 2 ?
O10 W2 O3 91.08(12) . . ?
O10 W2 O4 100.62(14) . . ?
O10 W2 O8 95.16(14) . . ?
O2 W3 O1 73.02(10) 2 2 ?
O6 W3 O1 87.01(11) 2 2 ?
O6 W3 O2 74.60(11) 2 2 ?
O6 W3 O8 155.62(12) 2 . ?
O8 W3 O1 73.55(11) . 2 ?
O8 W3 O2 85.54(11) . 2 ?
O11 W3 O1 161.32(13) . 2 ?
O11 W3 O2 92.89(13) . 2 ?
O11 W3 O6 101.28(14) . 2 ?
O11 W3 O8 93.58(14) . . ?
O11 W3 O12 104.16(14) . . ?
O12 W3 O1 91.55(12) . 2 ?
O12 W3 O2 161.72(12) . 2 ?
O12 W3 O6 95.29(13) . 2 ?
O12 W3 O8 99.71(13) . . ?
O1 Sb1 O1 180.0 . 2 ?
O1 Sb1 O3 83.28(11) . 2 ?
O1 Sb1 O3 83.28(11) 2 . ?
O1 Sb1 O3 96.72(11) 2 2 ?
O1 Sb1 O3 96.72(11) . . ?
O2 Sb1 O1 82.78(11) . . ?
O2 Sb1 O1 97.22(11) 2 . ?
O2 Sb1 O1 97.21(11) . 2 ?
O2 Sb1 O1 82.78(11) 2 2 ?
O2 Sb1 O2 180.0 . 2 ?
O2 Sb1 O3 83.50(12) 2 2 ?
O2 Sb1 O3 96.50(12) . 2 ?
O2 Sb1 O3 83.50(12) . . ?
O2 Sb1 O3 96.50(12) 2 . ?
O3 Sb1 O3 180.0 2 . ?
W2 O1 W3 95.53(10) 2 2 ?
Sb1 O1 W2 102.29(12) . 2 ?
Sb1 O1 W3 101.72(12) . 2 ?
W3 O2 W1 94.28(11) 2 . ?
Sb1 O2 W1 101.53(12) . . ?
Sb1 O2 W3 102.45(12) . 2 ?
W1 O3 W2 95.06(10) . . ?
Sb1 O3 W1 101.98(12) . . ?
Sb1 O3 W2 101.25(11) . . ?
W2 O4 W1 115.26(14) . . ?
W1 O6 W3 113.79(14) . 2 ?
W2 O8 W3 113.86(14) . . ?
W3 O11 Na1 137.05(18) . 2_646 ?
O11 Na1 OW1 87.6(2) 2_646 . ?
O11 Na1 OW1 85.83(19) 2_646 2_646 ?
O11 Na1 OW2 71.00(14) 2_646 . ?
O11 Na1 OW3 107.02(14) 2_646 . ?
OW1 Na1 OW1 79.35(18) . 2_646 ?
OW1 Na1 OW2 158.0(2) . . ?
OW1 Na1 OW3 89.92(16) . . ?
OW2 Na1 OW1 103.32(17) . 2_646 ?
OW2 Na1 OW3 91.59(15) . . ?
OW3 Na1 OW1 163.00(18) . 2_646 ?
OW4 Na1 O11 149.58(15) . 2_646 ?
OW4 Na1 OW1 118.6(2) . . ?
OW4 Na1 OW1 84.42(19) . 2_646 ?
OW4 Na1 OW2 83.36(13) . . ?
OW4 Na1 OW3 89.33(14) . . ?
OW4 Na2 OW3 88.86(13) . . ?
OW4 Na2 OW5 77.58(14) . . ?
OW4 Na2 OW7 88.22(13) . . ?
OW5 Na2 OW3 81.54(15) . . ?
OW5 Na2 OW7 99.24(16) . . ?
OW6 Na2 OW3 87.71(13) . . ?
OW6 Na2 OW4 90.61(13) . . ?
OW6 Na2 OW5 164.11(18) . . ?
OW6 Na2 OW7 90.86(13) . . ?
OW6 Na2 OW8 93.21(14) . . ?
OW7 Na2 OW3 176.74(14) . . ?
OW8 Na2 OW3 96.24(14) . . ?
OW8 Na2 OW4 173.75(15) . . ?
OW8 Na2 OW5 99.54(15) . . ?
OW8 Na2 OW7 86.77(14) . . ?
OW7 Na3 OW8 86.53(13) . . ?
OW7 Na3 OW9 88.93(13) . . ?
OW7 Na3 OW10 96.10(13) . . ?
OW7 Na3 OW11 173.67(17) . . ?
OW7 Na3 OW13 97.18(18) . . ?
OW8 Na3 OW13 166.26(18) . . ?
OW9 Na3 OW8 87.63(14) . . ?
OW9 Na3 OW10 156.02(17) . . ?
OW9 Na3 OW13 79.25(18) . . ?
OW10 Na3 OW8 116.02(15) . . ?
OW10 Na3 OW13 76.86(18) . . ?
OW11 Na3 OW8 88.24(18) . . ?
OW11 Na3 OW9 87.29(18) . . ?
OW11 Na3 OW10 89.40(16) . . ?
OW11 Na3 OW13 87.1(2) . . ?
Na1 OW1 Na1 100.65(18) . 2_646 ?
Na1 OW3 Na2 88.44(12) . . ?
Na1 OW4 Na2 92.69(13) . . ?
Na3 OW7 Na2 94.64(13) . . ?
Na2 OW8 Na3 92.04(13) . . ?

loop_
_geom_bond_atom_site_label_1
_geom_bond_atom_site_label_2
_geom_bond_distance
_geom_bond_site_symmetry_2
_geom_bond_publ_flag
W1 O2 2.233(3) . ?
W1 O3 2.211(3) . ?
W1 O4 1.946(3) . ?
W1 O5 1.753(3) . ?
W1 O6 1.930(3) . ?
W1 O7 1.747(3) . ?
W2 O1 2.201(3) 2 ?
W2 O3 2.227(3) . ?
W2 O4 1.931(3) . ?
W2 O8 1.946(3) . ?
W2 O9 1.744(3) . ?
W2 O10 1.748(3) . ?
W3 O1 2.211(3) 2 ?
W3 O2 2.194(3) 2 ?
W3 O6 1.944(3) 2 ?
W3 O8 1.953(3) . ?
W3 O11 1.738(3) . ?
W3 O12 1.756(3) . ?
Sb1 O1 1.984(3) . ?
Sb1 O1 1.984(3) 2 ?
Sb1 O2 1.980(3) 2 ?
Sb1 O2 1.980(3) . ?
Sb1 O3 1.989(3) . ?
Sb1 O3 1.989(3) 2 ?
O11 Na1 2.374(4) 2_646 ?
Na1 OW1 2.478(5) 2_646 ?
Na1 OW1 2.401(5) . ?
Na1 OW2 2.415(4) . ?
Na1 OW3 2.434(4) . ?
Na1 OW4 2.346(4) . ?
Na2 OW3 2.444(4) . ?
Na2 OW4 2.356(4) . ?
Na2 OW5 2.370(5) . ?
Na2 OW6 2.347(4) . ?
Na2 OW7 2.415(4) . ?
Na2 OW8 2.350(4) . ?
Na3 OW7 2.302(4) . ?
Na3 OW8 2.470(5) . ?
Na3 OW9 2.344(4) . ?
Na3 OW10 2.430(4) . ?
Na3 OW11 2.311(4) . ?
Na3 OW13 2.679(7) . ?

loop_
_geom_torsion_atom_site_label_1
_geom_torsion_atom_site_label_2
_geom_torsion_atom_site_label_3
_geom_torsion_atom_site_label_4
_geom_torsion
_geom_torsion_site_symmetry_1
_geom_torsion_site_symmetry_2
_geom_torsion_site_symmetry_3
_geom_torsion_site_symmetry_4
_geom_torsion_publ_flag
O1 W3 O11 Na1 -166.3(3) 2 . . 2_646 ?
O2 W3 O11 Na1 -126.1(2) 2 . . 2_646 ?
O6 W3 O11 Na1 -51.3(3) 2 . . 2_646 ?
O8 W3 O11 Na1 148.2(2) . . . 2_646 ?
O12 W3 O11 Na1 47.2(3) . . . 2_646 ?
